data_4101998
loop_
_publ_author_name
'Jason B. Benedict'
'Philip Coppens'

_publ_section_title
;
 The Crystalline Nanocluster Phase as a Medium for Structural and
 Spectroscopic Studies of Light Absorption of Photosensitizer Dyes on
 Semiconductor Surfaces
;
_journal_name_full 'Journal of the American Chemical Society'
_journal_page_first 2938
_journal_page_last 2944
_journal_paper_doi 10.1021/ja909600w
_journal_volume 132
_journal_year 2010
_chemical_formula_moiety 'C66 H94 O23 Ti6, C7 H8'
_chemical_formula_sum 'C73 H102 O23 Ti6'
_chemical_formula_weight 1634.95
_chemical_name_systematic
;
 ?
;
_space_group_IT_number 2
_symmetry_cell_setting triclinic
_symmetry_space_group_name_Hall '-P 1'
_symmetry_space_group_name_H-M 'P -1'
_atom_sites_solution_hydrogens geom
_atom_sites_solution_primary direct
_atom_sites_solution_secondary difmap
_audit_creation_method SHELXL-97
_cell_angle_alpha 89.508(6)
_cell_angle_beta 74.253(6)
_cell_angle_gamma 64.397(5)
_cell_formula_units_Z 2
_cell_length_a 13.6650(17)
_cell_length_b 15.023(3)
_cell_length_c 23.140(5)
_cell_measurement_reflns_used 230
_cell_measurement_temperature 180(2)
_cell_measurement_theta_max 30
_cell_measurement_theta_min 2
_cell_volume 4090.7(13)
_computing_structure_refinement 'SHELXL-97 (Sheldrick, 1997)'
_diffrn_ambient_temperature 180(2)
_diffrn_measured_fraction_theta_full 1.000
_diffrn_measured_fraction_theta_max 1.000
_diffrn_radiation_monochromator graphite
_diffrn_radiation_source 'fine-focus sealed tube'
_diffrn_radiation_type MoK\a
_diffrn_radiation_wavelength 0.71073
_diffrn_reflns_av_R_equivalents 0.0674
_diffrn_reflns_av_sigmaI/netI 0.0713
_diffrn_reflns_limit_h_max 17
_diffrn_reflns_limit_h_min -17
_diffrn_reflns_limit_k_max 18
_diffrn_reflns_limit_k_min -18
_diffrn_reflns_limit_l_max 28
_diffrn_reflns_limit_l_min -28
_diffrn_reflns_number 72324
_diffrn_reflns_theta_full 26.37
_diffrn_reflns_theta_max 26.37
_diffrn_reflns_theta_min 1.51
_exptl_absorpt_coefficient_mu 0.626
_exptl_absorpt_correction_T_max 0.8850
_exptl_absorpt_correction_T_min 0.8850
_exptl_absorpt_correction_type multi-scan
_exptl_absorpt_process_details SADABS
_exptl_crystal_colour red
_exptl_crystal_density_diffrn 1.327
_exptl_crystal_density_method 'not measured'
_exptl_crystal_description cut-block
_exptl_crystal_F_000 1712
_exptl_crystal_size_max 0.20
_exptl_crystal_size_mid 0.20
_exptl_crystal_size_min 0.20
_refine_diff_density_max 0.617
_refine_diff_density_min -0.679
_refine_diff_density_rms 0.074
_refine_ls_extinction_method none
_refine_ls_goodness_of_fit_ref 1.047
_refine_ls_hydrogen_treatment riding
_refine_ls_matrix_type full
_refine_ls_number_parameters 970
_refine_ls_number_reflns 16723
_refine_ls_number_restraints 18
_refine_ls_restrained_S_all 1.055
_refine_ls_R_factor_all 0.1310
_refine_ls_R_factor_gt 0.0498
_refine_ls_shift/su_max 0.012
_refine_ls_shift/su_mean 0.000
_refine_ls_structure_factor_coef Fsqd
_refine_ls_weighting_details 'calc w=1/[\s^2^(Fo^2^)+(0.0794P)^2^+2.2585P] where P=(Fo^2^+2Fc^2^)/3'
_refine_ls_weighting_scheme calc
_refine_ls_wR_factor_gt 0.1236
_refine_ls_wR_factor_ref 0.1721
_reflns_number_gt 9302
_reflns_number_total 16723
_reflns_threshold_expression >2sigma(I)
_cod_data_source_file ja909600w_si_006.cif
_cod_data_source_block 'data_0m'
_cod_original_cell_volume 4090.8(12)
_cod_database_code 4101998

loop_
_symmetry_equiv_pos_as_xyz
'x, y, z'
'-x, -y, -z'

loop_
_atom_site_label
_atom_site_type_symbol
_atom_site_fract_x
_atom_site_fract_y
_atom_site_fract_z
_atom_site_U_iso_or_equiv
_atom_site_adp_type
_atom_site_occupancy
_atom_site_symmetry_multiplicity
_atom_site_calc_flag
_atom_site_refinement_flags
_atom_site_disorder_assembly
_atom_site_disorder_group
C1 C 0.9917(4) 0.7239(4) 0.2194(2) 0.0656(14) Uani 1 1 d . . .
H1 H 0.9599 0.7244 0.1852 0.079 Uiso 1 1 calc R . .
C2 C 1.1168(5) 0.6877(5) 0.1933(3) 0.0869(19) Uani 1 1 d . . .
H2A H 1.1505 0.6852 0.2260 0.130 Uiso 1 1 calc R . .
H2B H 1.1317 0.7330 0.1655 0.130 Uiso 1 1 calc R . .
H2C H 1.1505 0.6209 0.1713 0.130 Uiso 1 1 calc R . .
C3 C 0.9311(5) 0.8272(4) 0.2527(3) 0.096(2) Uani 1 1 d . . .
H3A H 0.8493 0.8473 0.2670 0.145 Uiso 1 1 calc R . .
H3B H 0.9455 0.8733 0.2255 0.145 Uiso 1 1 calc R . .
H3C H 0.9589 0.8284 0.2874 0.145 Uiso 1 1 calc R . .
C4 C 0.7665(5) 0.7804(4) 0.4144(2) 0.0659(14) Uani 1 1 d . . .
H4 H 0.7955 0.8264 0.3932 0.079 Uiso 1 1 calc R . .
C5 C 0.8156(7) 0.7489(5) 0.4660(3) 0.116(3) Uani 1 1 d . . .
H5A H 0.7788 0.7126 0.4910 0.173 Uiso 1 1 calc R . .
H5B H 0.8028 0.8079 0.4906 0.173 Uiso 1 1 calc R . .
H5C H 0.8974 0.7057 0.4501 0.173 Uiso 1 1 calc R . .
C6 C 0.6409(5) 0.8321(5) 0.4341(3) 0.105(2) Uani 1 1 d . . .
H6A H 0.6135 0.8495 0.3986 0.157 Uiso 1 1 calc R . .
H6B H 0.6148 0.8929 0.4611 0.157 Uiso 1 1 calc R . .
H6C H 0.6112 0.7884 0.4555 0.157 Uiso 1 1 calc R . .
C7 C 0.7006(6) 0.7502(5) 0.2196(3) 0.089(2) Uani 1 1 d . . .
H7 H 0.7607 0.7507 0.1837 0.107 Uiso 1 1 calc R . .
C8 C 0.6485(6) 0.6961(5) 0.1980(3) 0.097(2) Uani 1 1 d . . .
H8A H 0.7061 0.6280 0.1815 0.146 Uiso 1 1 calc R . .
H8B H 0.6165 0.7295 0.1662 0.146 Uiso 1 1 calc R . .
H8C H 0.5879 0.6945 0.2316 0.146 Uiso 1 1 calc R . .
C9 C 0.6242(9) 0.8546(5) 0.2443(5) 0.195(6) Uani 1 1 d . . .
H9A H 0.5509 0.8602 0.2693 0.293 Uiso 1 1 calc R . .
H9B H 0.6128 0.8949 0.2109 0.293 Uiso 1 1 calc R . .
H9C H 0.6580 0.8786 0.2690 0.293 Uiso 1 1 calc R . .
C10 C 1.0820(3) 0.4683(3) 0.32384(19) 0.0419(10) Uani 1 1 d . . .
C11 C 1.1222(4) 0.5355(3) 0.3326(2) 0.0590(13) Uani 1 1 d . . .
H11 H 1.0799 0.6044 0.3306 0.071 Uiso 1 1 calc R . .
C12 C 1.2264(4) 0.4997(4) 0.3444(3) 0.0734(16) Uani 1 1 d . . .
H12 H 1.2559 0.5448 0.3499 0.088 Uiso 1 1 calc R . .
C13 C 1.2879(4) 0.3998(4) 0.3481(3) 0.0679(15) Uani 1 1 d . . .
H13 H 1.3589 0.3771 0.3561 0.081 Uiso 1 1 calc R . .
C14 C 1.2466(3) 0.3328(3) 0.3403(2) 0.0504(11) Uani 1 1 d . . .
H14 H 1.2884 0.2641 0.3428 0.061 Uiso 1 1 calc R . .
C15 C 1.1441(3) 0.3678(3) 0.32868(19) 0.0407(10) Uani 1 1 d . . .
C16 C 0.6928(3) 0.5314(3) 0.32471(18) 0.0367(9) Uani 1 1 d . . .
C17 C 0.5957(3) 0.6200(3) 0.34126(19) 0.0445(10) Uani 1 1 d . . .
H17 H 0.5998 0.6814 0.3431 0.053 Uiso 1 1 calc R . .
C18 C 0.4909(4) 0.6179(3) 0.3553(2) 0.0550(12) Uani 1 1 d . . .
H18 H 0.4227 0.6783 0.3665 0.066 Uiso 1 1 calc R . .
C19 C 0.4862(4) 0.5283(4) 0.3530(2) 0.0611(13) Uani 1 1 d . . .
H19 H 0.4142 0.5279 0.3626 0.073 Uiso 1 1 calc R . .
C20 C 0.5844(3) 0.4381(3) 0.3369(2) 0.0504(11) Uani 1 1 d . . .
H20 H 0.5802 0.3768 0.3353 0.061 Uiso 1 1 calc R . .
C21 C 0.6872(3) 0.4403(3) 0.32355(18) 0.0379(9) Uani 1 1 d . . .
C22 C 0.8537(5) 0.4729(4) 0.4525(2) 0.0744(16) Uani 1 1 d . . .
H22 H 0.8756 0.5256 0.4360 0.089 Uiso 1 1 calc R . .
C23 C 0.9312(6) 0.4199(6) 0.4866(3) 0.109(2) Uani 1 1 d . . .
H23A H 0.9112 0.3691 0.5057 0.164 Uiso 1 1 calc R . .
H23B H 0.9258 0.4667 0.5179 0.164 Uiso 1 1 calc R . .
H23C H 1.0091 0.3878 0.4594 0.164 Uiso 1 1 calc R . .
C24 C 0.7280(5) 0.5265(4) 0.4856(2) 0.0791(17) Uani 1 1 d . . .
H24A H 0.6866 0.5614 0.4573 0.119 Uiso 1 1 calc R . .
H24B H 0.7148 0.5747 0.5185 0.119 Uiso 1 1 calc R . .
H24C H 0.7012 0.4781 0.5023 0.119 Uiso 1 1 calc R . .
C25 C 1.2839(6) 0.1860(5) 0.1654(3) 0.094(2) Uani 1 1 d . . .
H25 H 1.2280 0.2124 0.1418 0.112 Uiso 1 1 calc R . .
C26 C 1.3756(7) 0.0933(6) 0.1308(4) 0.157(4) Uani 1 1 d . . .
H26A H 1.4319 0.0637 0.1527 0.236 Uiso 1 1 calc R . .
H26B H 1.4118 0.1067 0.0912 0.236 Uiso 1 1 calc R . .
H26C H 1.3447 0.0472 0.1251 0.236 Uiso 1 1 calc R . .
C27 C 1.3176(5) 0.2641(5) 0.1737(3) 0.100(2) Uani 1 1 d . . .
H27A H 1.2509 0.3238 0.1969 0.150 Uiso 1 1 calc R . .
H27B H 1.3501 0.2799 0.1340 0.150 Uiso 1 1 calc R . .
H27C H 1.3745 0.2409 0.1956 0.150 Uiso 1 1 calc R . .
C28 C 1.2454(3) 0.0723(3) 0.38324(19) 0.0419(10) Uani 1 1 d . . .
C29 C 1.3312(4) 0.0152(3) 0.4077(2) 0.0526(12) Uani 1 1 d . . .
H29 H 1.4082 -0.0022 0.3864 0.063 Uiso 1 1 calc R . .
C30 C 1.3038(4) -0.0164(4) 0.4635(2) 0.0609(13) Uani 1 1 d . . .
H30 H 1.3623 -0.0554 0.4806 0.073 Uiso 1 1 calc R . .
C31 C 1.1916(4) 0.0084(4) 0.4945(2) 0.0601(13) Uani 1 1 d . . .
H31 H 1.1740 -0.0146 0.5325 0.072 Uiso 1 1 calc R . .
C32 C 1.1040(4) 0.0670(3) 0.4706(2) 0.0491(11) Uani 1 1 d . . .
H32 H 1.0270 0.0846 0.4921 0.059 Uiso 1 1 calc R . .
C33 C 1.1319(3) 0.0986(3) 0.41517(18) 0.0387(9) Uani 1 1 d . . .
C34 C 1.1594(3) -0.0428(3) 0.29255(19) 0.0418(10) Uani 1 1 d . . .
C35 C 1.2657(4) -0.1110(3) 0.2598(2) 0.0542(12) Uani 1 1 d . . .
H35 H 1.3128 -0.0917 0.2296 0.065 Uiso 1 1 calc R . .
C36 C 1.3039(4) -0.2099(4) 0.2716(3) 0.0682(15) Uani 1 1 d . . .
H36 H 1.3778 -0.2582 0.2494 0.082 Uiso 1 1 calc R . .
C37 C 1.2351(4) -0.2375(4) 0.3151(3) 0.0667(15) Uani 1 1 d . . .
H37 H 1.2618 -0.3052 0.3222 0.080 Uiso 1 1 calc R . .
C38 C 1.1279(4) -0.1688(3) 0.3489(2) 0.0571(12) Uani 1 1 d . . .
H38 H 1.0813 -0.1886 0.3791 0.069 Uiso 1 1 calc R . .
C39 C 1.0895(4) -0.0703(3) 0.3378(2) 0.0460(10) Uani 1 1 d . . .
C40 C 0.7335(4) 0.2718(4) 0.4602(2) 0.0659(14) Uani 1 1 d . . .
H40 H 0.7294 0.3368 0.4475 0.079 Uiso 1 1 calc R . .
C41 C 0.7664(5) 0.2585(5) 0.5182(2) 0.0865(18) Uani 1 1 d . . .
H41A H 0.7600 0.2003 0.5348 0.130 Uiso 1 1 calc R . .
H41B H 0.7155 0.3179 0.5476 0.130 Uiso 1 1 calc R . .
H41C H 0.8449 0.2486 0.5098 0.130 Uiso 1 1 calc R . .
C42 C 0.6210(4) 0.2732(4) 0.4659(3) 0.0822(18) Uani 1 1 d . . .
H42A H 0.6054 0.2822 0.4268 0.123 Uiso 1 1 calc R . .
H42B H 0.5612 0.3281 0.4964 0.123 Uiso 1 1 calc R . .
H42C H 0.6229 0.2101 0.4783 0.123 Uiso 1 1 calc R . .
C43 C 0.7715(3) 0.1342(3) 0.29675(19) 0.0409(10) Uani 1 1 d . . .
C44 C 0.7362(4) 0.0754(3) 0.3343(2) 0.0507(11) Uani 1 1 d . . .
H44 H 0.7812 0.0356 0.3582 0.061 Uiso 1 1 calc R . .
C45 C 0.6335(4) 0.0753(4) 0.3365(2) 0.0597(13) Uani 1 1 d . . .
H45 H 0.6085 0.0344 0.3617 0.072 Uiso 1 1 calc R . .
C46 C 0.5674(4) 0.1341(4) 0.3024(2) 0.0596(13) Uani 1 1 d . . .
H46 H 0.4967 0.1344 0.3049 0.071 Uiso 1 1 calc R . .
C47 C 0.6039(4) 0.1933(3) 0.2642(2) 0.0526(11) Uani 1 1 d . . .
H47 H 0.5584 0.2342 0.2408 0.063 Uiso 1 1 calc R . .
C48 C 0.7078(3) 0.1915(3) 0.26084(19) 0.0425(10) Uani 1 1 d . . .
C49 C 1.0933(4) 0.0694(4) 0.1466(2) 0.0623(13) Uani 1 1 d . . .
H49 H 1.1621 0.0536 0.1600 0.075 Uiso 1 1 calc R . .
C50 C 1.0613(6) -0.0152(4) 0.1568(3) 0.101(2) Uani 1 1 d . . .
H50A H 1.0517 -0.0275 0.1992 0.152 Uiso 1 1 calc R . .
H50B H 1.1215 -0.0754 0.1304 0.152 Uiso 1 1 calc R . .
H50C H 0.9899 0.0023 0.1474 0.152 Uiso 1 1 calc R . .
C51 C 1.1176(6) 0.0893(5) 0.0822(3) 0.111(3) Uani 1 1 d . . .
H51A H 1.0528 0.1001 0.0677 0.167 Uiso 1 1 calc R . .
H51B H 1.1856 0.0322 0.0573 0.167 Uiso 1 1 calc R . .
H51C H 1.1304 0.1488 0.0793 0.167 Uiso 1 1 calc R . .
C52 C 0.9587(3) 0.4053(3) 0.18189(18) 0.0414(10) Uani 1 1 d . . .
C53 C 1.0137(4) 0.4640(3) 0.1657(2) 0.0485(11) Uani 1 1 d . . .
H53 H 1.0648 0.4656 0.1859 0.058 Uiso 1 1 calc R . .
C54 C 0.9919(4) 0.5215(4) 0.1182(2) 0.0595(13) Uani 1 1 d . . .
H54 H 1.0286 0.5627 0.1063 0.071 Uiso 1 1 calc R . .
C55 C 0.9185(5) 0.5186(4) 0.0891(2) 0.0647(14) Uani 1 1 d . . .
H55 H 0.9053 0.5576 0.0569 0.078 Uiso 1 1 calc R . .
C56 C 0.8625(4) 0.4590(3) 0.1059(2) 0.0593(13) Uani 1 1 d . . .
H56 H 0.8112 0.4575 0.0857 0.071 Uiso 1 1 calc R . .
C57 C 0.8835(4) 0.4025(3) 0.15267(19) 0.0449(10) Uani 1 1 d . . .
C58A C 0.491(2) 0.4478(15) 0.1651(11) 0.122(7) Uani 0.581(17) 1 d PU A 1
H58A H 0.4556 0.4187 0.1986 0.147 Uiso 0.581(17) 1 calc PR A 1
C59A C 0.4789(16) 0.5380(13) 0.1900(9) 0.143(9) Uani 0.581(17) 1 d P A 1
H59A H 0.5359 0.5555 0.1638 0.215 Uiso 0.581(17) 1 calc PR A 1
H59B H 0.4894 0.5313 0.2303 0.215 Uiso 0.581(17) 1 calc PR A 1
H59C H 0.4027 0.5904 0.1932 0.215 Uiso 0.581(17) 1 calc PR A 1
C60A C 0.4492(14) 0.4462(14) 0.1181(11) 0.191(13) Uani 0.581(17) 1 d P A 1
H60A H 0.3659 0.4792 0.1325 0.286 Uiso 0.581(17) 1 calc PR A 1
H60B H 0.4757 0.3770 0.1017 0.286 Uiso 0.581(17) 1 calc PR A 1
H60C H 0.4758 0.4810 0.0863 0.286 Uiso 0.581(17) 1 calc PR A 1
C58B C 0.5201(19) 0.4659(19) 0.1434(12) 0.096(8) Uani 0.419(17) 1 d PU A 2
H58B H 0.5101 0.4304 0.1108 0.115 Uiso 0.419(17) 1 calc PR A 2
C59B C 0.4937(19) 0.5504(18) 0.1246(15) 0.180(17) Uani 0.419(17) 1 d P A 2
H59D H 0.5256 0.5864 0.1425 0.271 Uiso 0.419(17) 1 calc PR A 2
H59E H 0.4108 0.5886 0.1364 0.271 Uiso 0.419(17) 1 calc PR A 2
H59F H 0.5243 0.5416 0.0804 0.271 Uiso 0.419(17) 1 calc PR A 2
C60B C 0.4161(16) 0.468(2) 0.2013(12) 0.163(16) Uani 0.419(17) 1 d P A 2
H60D H 0.4393 0.4613 0.2383 0.244 Uiso 0.419(17) 1 calc PR A 2
H60E H 0.3997 0.4124 0.1936 0.244 Uiso 0.419(17) 1 calc PR A 2
H60F H 0.3478 0.5308 0.2063 0.244 Uiso 0.419(17) 1 calc PR A 2
C61 C 0.6874(8) 0.1103(6) 0.1157(4) 0.117(3) Uani 1 1 d . A .
H61 H 0.6186 0.1203 0.1496 0.140 Uiso 1 1 calc R . .
C62 C 0.6548(7) 0.1192(7) 0.0597(3) 0.127(3) Uani 1 1 d . . .
H62A H 0.5889 0.1835 0.0633 0.190 Uiso 1 1 calc R . .
H62B H 0.6353 0.0654 0.0528 0.190 Uiso 1 1 calc R . .
H62C H 0.7184 0.1146 0.0255 0.190 Uiso 1 1 calc R . .
C63 C 0.7783(8) 0.0153(7) 0.1196(5) 0.178(5) Uani 1 1 d . . .
H63A H 0.8491 0.0049 0.0890 0.267 Uiso 1 1 calc R . .
H63B H 0.7588 -0.0384 0.1124 0.267 Uiso 1 1 calc R . .
H63C H 0.7883 0.0153 0.1599 0.267 Uiso 1 1 calc R . .
C64 C 0.8538(7) 0.2541(7) 0.0054(3) 0.113(3) Uani 1 1 d . A .
H64 H 0.8573 0.1867 -0.0002 0.135 Uiso 1 1 calc R . .
C65 C 0.9604(7) 0.2488(7) -0.0300(3) 0.149(4) Uani 1 1 d . . .
H65A H 0.9557 0.3158 -0.0298 0.223 Uiso 1 1 calc R . .
H65B H 0.9779 0.2207 -0.0717 0.223 Uiso 1 1 calc R . .
H65C H 1.0204 0.2063 -0.0128 0.223 Uiso 1 1 calc R . .
C66 C 0.7563(8) 0.3269(9) -0.0155(4) 0.193(6) Uani 1 1 d . . .
H66A H 0.6842 0.3352 0.0128 0.290 Uiso 1 1 calc R . .
H66B H 0.7630 0.3015 -0.0559 0.290 Uiso 1 1 calc R . .
H66C H 0.7585 0.3912 -0.0168 0.290 Uiso 1 1 calc R . .
O1 O 0.9715(2) 0.6553(2) 0.25756(15) 0.0555(8) Uani 1 1 d . . .
O2 O 0.8047(3) 0.6944(2) 0.37269(15) 0.0597(8) Uani 1 1 d . . .
O3 O 0.7568(3) 0.7000(2) 0.26166(16) 0.0614(9) Uani 1 1 d . . .
O4 O 0.9807(2) 0.49205(19) 0.31263(12) 0.0388(6) Uani 1 1 d . . .
O5 O 1.0911(2) 0.31122(19) 0.32166(13) 0.0402(7) Uani 1 1 d . . .
O6 O 0.8009(2) 0.52202(19) 0.31061(12) 0.0393(6) Uani 1 1 d . . .
O7 O 0.7893(2) 0.35847(18) 0.31246(12) 0.0367(6) Uani 1 1 d . A .
O8 O 0.8707(2) 0.41016(19) 0.40064(12) 0.0413(7) Uani 1 1 d . . .
O9 O 0.9770(2) 0.23467(18) 0.30264(11) 0.0351(6) Uani 1 1 d . A .
O10 O 1.2266(2) 0.1663(2) 0.22085(13) 0.0493(7) Uani 1 1 d . . .
O11 O 1.2641(2) 0.1036(2) 0.32774(12) 0.0432(7) Uani 1 1 d . . .
O12 O 1.0552(2) 0.1585(2) 0.38663(12) 0.0408(7) Uani 1 1 d . . .
O13 O 1.1093(2) 0.05592(19) 0.28342(12) 0.0409(7) Uani 1 1 d . . .
O14 O 0.9868(2) 0.0034(2) 0.36933(12) 0.0444(7) Uani 1 1 d . . .
O15 O 0.8211(2) 0.1950(2) 0.41473(12) 0.0468(7) Uani 1 1 d . . .
O16 O 0.8693(2) 0.14342(19) 0.29123(12) 0.0393(6) Uani 1 1 d . A .
O17 O 0.7527(2) 0.2462(2) 0.22599(12) 0.0435(7) Uani 1 1 d . A .
O18 O 1.0026(2) 0.1567(2) 0.18213(12) 0.0449(7) Uani 1 1 d . A .
O19 O 0.9724(2) 0.34643(19) 0.22732(12) 0.0393(6) Uani 1 1 d . A .
O20 O 0.8330(2) 0.3425(2) 0.17520(13) 0.0453(7) Uani 1 1 d . A .
O21 O 0.6153(4) 0.3913(4) 0.1516(2) 0.1123(17) Uani 1 1 d . . .
O22 O 0.7167(5) 0.1867(4) 0.12737(19) 0.1252(18) Uani 1 1 d U . .
O23 O 0.8314(4) 0.2797(3) 0.06765(16) 0.0943(14) Uani 1 1 d . . .
Ti1 Ti 0.85648(6) 0.62992(5) 0.29917(4) 0.0424(2) Uani 1 1 d . . .
Ti2 Ti 0.92228(6) 0.38617(5) 0.32155(3) 0.03495(18) Uani 1 1 d . A .
Ti3 Ti 1.14589(6) 0.16807(5) 0.29426(3) 0.03760(19) Uani 1 1 d . . .
Ti4 Ti 0.94481(6) 0.13522(5) 0.35483(3) 0.03788(19) Uani 1 1 d . A .
Ti5 Ti 0.89379(6) 0.25194(5) 0.23759(3) 0.03689(18) Uani 1 1 d . . .
Ti6 Ti 0.74242(7) 0.28741(6) 0.14122(4) 0.0524(2) Uani 1 1 d . A .
C67 C 0.4228(9) 0.8004(9) 0.0839(4) 0.205(6) Uani 1 1 d . . .
H67A H 0.4181 0.7978 0.1269 0.307 Uiso 1 1 calc R . .
H67B H 0.3943 0.7564 0.0713 0.307 Uiso 1 1 calc R . .
H67C H 0.3768 0.8687 0.0777 0.307 Uiso 1 1 calc R . .
C68 C 0.5419(8) 0.7676(9) 0.0479(4) 0.124(3) Uani 1 1 d . . .
C69 C 0.6000(11) 0.8241(8) 0.0520(4) 0.148(4) Uani 1 1 d . . .
H69 H 0.5607 0.8867 0.0764 0.177 Uiso 1 1 calc R . .
C70 C 0.7111(10) 0.7900(8) 0.0214(5) 0.160(4) Uani 1 1 d . . .
H70 H 0.7499 0.8279 0.0255 0.192 Uiso 1 1 calc R . .
C71 C 0.7683(9) 0.7013(8) -0.0154(4) 0.135(3) Uani 1 1 d . . .
H71 H 0.8457 0.6791 -0.0383 0.162 Uiso 1 1 calc R . .
C72 C 0.7129(9) 0.6438(8) -0.0193(4) 0.134(3) Uani 1 1 d . . .
H72 H 0.7528 0.5812 -0.0438 0.161 Uiso 1 1 calc R . .
C73 C 0.6033(9) 0.6772(8) 0.0116(4) 0.145(4) Uani 1 1 d . . .
H73 H 0.5663 0.6373 0.0085 0.174 Uiso 1 1 calc R . .

loop_
_atom_site_aniso_label
_atom_site_aniso_U_11
_atom_site_aniso_U_22
_atom_site_aniso_U_33
_atom_site_aniso_U_23
_atom_site_aniso_U_13
_atom_site_aniso_U_12
C1 0.070(3) 0.066(3) 0.076(4) 0.029(3) -0.027(3) -0.041(3)
C2 0.079(4) 0.113(5) 0.082(4) 0.028(4) -0.015(3) -0.060(4)
C3 0.100(5) 0.060(4) 0.142(6) 0.023(4) -0.032(4) -0.049(4)
C4 0.075(4) 0.041(3) 0.080(4) -0.004(3) -0.025(3) -0.023(3)
C5 0.153(7) 0.071(4) 0.129(6) -0.011(4) -0.083(6) -0.031(5)
C6 0.069(4) 0.085(5) 0.129(6) -0.032(4) -0.024(4) -0.008(4)
C7 0.098(5) 0.079(4) 0.121(5) 0.048(4) -0.077(4) -0.042(4)
C8 0.105(5) 0.126(6) 0.081(4) 0.018(4) -0.044(4) -0.062(5)
C9 0.236(11) 0.047(4) 0.334(15) 0.025(6) -0.223(11) -0.009(6)
C10 0.037(2) 0.037(2) 0.058(3) 0.013(2) -0.020(2) -0.0186(19)
C11 0.053(3) 0.040(3) 0.102(4) 0.021(3) -0.042(3) -0.025(2)
C12 0.066(3) 0.051(3) 0.132(5) 0.025(3) -0.060(3) -0.034(3)
C13 0.052(3) 0.057(3) 0.116(5) 0.022(3) -0.049(3) -0.029(3)
C14 0.039(2) 0.039(2) 0.077(3) 0.014(2) -0.027(2) -0.016(2)
C15 0.034(2) 0.036(2) 0.055(3) 0.0067(19) -0.0143(19) -0.0176(19)
C16 0.034(2) 0.033(2) 0.042(2) 0.0048(18) -0.0129(17) -0.0131(18)
C17 0.038(2) 0.032(2) 0.059(3) 0.007(2) -0.015(2) -0.0121(19)
C18 0.035(2) 0.043(3) 0.076(3) 0.004(2) -0.015(2) -0.008(2)
C19 0.032(2) 0.057(3) 0.092(4) 0.004(3) -0.015(2) -0.020(2)
C20 0.036(2) 0.041(3) 0.074(3) 0.002(2) -0.016(2) -0.018(2)
C21 0.030(2) 0.036(2) 0.043(2) 0.0028(18) -0.0094(17) -0.0108(18)
C22 0.078(4) 0.079(4) 0.063(3) -0.010(3) -0.022(3) -0.031(3)
C23 0.105(5) 0.167(8) 0.080(5) 0.010(5) -0.051(4) -0.068(5)
C24 0.080(4) 0.067(4) 0.068(4) -0.019(3) -0.001(3) -0.026(3)
C25 0.102(5) 0.132(6) 0.055(3) -0.003(4) 0.014(3) -0.082(5)
C26 0.131(7) 0.136(7) 0.160(8) -0.058(6) 0.075(6) -0.086(6)
C27 0.096(5) 0.095(5) 0.108(5) 0.034(4) 0.001(4) -0.059(4)
C28 0.042(2) 0.033(2) 0.050(3) 0.0109(19) -0.0119(19) -0.0178(19)
C29 0.044(2) 0.048(3) 0.064(3) 0.018(2) -0.019(2) -0.017(2)
C30 0.060(3) 0.056(3) 0.069(3) 0.027(3) -0.031(3) -0.022(3)
C31 0.070(3) 0.062(3) 0.058(3) 0.028(3) -0.029(3) -0.034(3)
C32 0.051(3) 0.055(3) 0.048(3) 0.013(2) -0.016(2) -0.029(2)
C33 0.041(2) 0.037(2) 0.043(2) 0.0110(19) -0.0173(19) -0.0183(19)
C34 0.044(2) 0.031(2) 0.047(2) 0.0094(19) -0.0174(19) -0.0119(19)
C35 0.045(3) 0.043(3) 0.065(3) 0.005(2) -0.013(2) -0.013(2)
C36 0.053(3) 0.039(3) 0.101(4) 0.009(3) -0.026(3) -0.008(2)
C37 0.062(3) 0.036(3) 0.105(4) 0.020(3) -0.041(3) -0.015(3)
C38 0.064(3) 0.044(3) 0.077(3) 0.025(2) -0.032(3) -0.030(3)
C39 0.048(3) 0.042(3) 0.053(3) 0.011(2) -0.022(2) -0.020(2)
C40 0.063(3) 0.051(3) 0.065(3) 0.002(3) 0.003(3) -0.022(3)
C41 0.108(5) 0.084(4) 0.052(3) -0.006(3) -0.004(3) -0.039(4)
C42 0.045(3) 0.072(4) 0.097(4) 0.010(3) 0.006(3) -0.013(3)
C43 0.041(2) 0.034(2) 0.048(2) 0.0019(19) -0.0087(19) -0.0192(19)
C44 0.053(3) 0.042(3) 0.062(3) 0.013(2) -0.016(2) -0.026(2)
C45 0.054(3) 0.055(3) 0.078(4) 0.017(3) -0.018(3) -0.033(3)
C46 0.048(3) 0.060(3) 0.078(4) 0.008(3) -0.017(3) -0.032(3)
C47 0.050(3) 0.047(3) 0.063(3) 0.006(2) -0.022(2) -0.020(2)
C48 0.043(2) 0.036(2) 0.048(3) -0.0005(19) -0.0103(19) -0.019(2)
C49 0.057(3) 0.051(3) 0.063(3) -0.008(2) -0.003(2) -0.018(2)
C50 0.118(5) 0.049(3) 0.144(6) -0.004(4) -0.055(5) -0.034(4)
C51 0.106(5) 0.120(6) 0.055(4) -0.013(4) 0.004(3) -0.020(5)
C52 0.045(2) 0.033(2) 0.039(2) 0.0107(18) -0.0064(19) -0.0140(19)
C53 0.048(3) 0.048(3) 0.048(3) 0.014(2) -0.012(2) -0.022(2)
C54 0.067(3) 0.052(3) 0.060(3) 0.020(2) -0.011(3) -0.031(3)
C55 0.089(4) 0.061(3) 0.052(3) 0.025(2) -0.023(3) -0.039(3)
C56 0.077(3) 0.053(3) 0.050(3) 0.015(2) -0.027(3) -0.027(3)
C57 0.052(3) 0.037(2) 0.041(2) 0.0079(19) -0.014(2) -0.017(2)
C58A 0.114(10) 0.112(10) 0.118(10) 0.044(8) -0.038(8) -0.028(7)
C59A 0.155(16) 0.123(14) 0.140(17) 0.000(13) -0.086(14) -0.026(12)
C60A 0.119(13) 0.158(17) 0.27(3) -0.068(17) -0.131(17) 0.003(12)
C58B 0.083(10) 0.095(11) 0.097(11) 0.029(8) -0.039(8) -0.021(7)
C59B 0.118(17) 0.14(2) 0.24(4) 0.14(2) -0.05(2) -0.029(16)
C60B 0.062(11) 0.18(3) 0.17(2) 0.11(2) 0.013(13) -0.009(13)
C61 0.173(8) 0.098(6) 0.112(6) 0.001(5) -0.055(6) -0.081(6)
C62 0.132(7) 0.167(8) 0.089(5) -0.025(5) -0.017(5) -0.082(6)
C63 0.158(9) 0.103(7) 0.244(13) -0.037(7) -0.098(9) -0.008(6)
C64 0.128(6) 0.167(8) 0.053(4) 0.012(4) -0.019(4) -0.079(6)
C65 0.137(7) 0.208(10) 0.080(5) 0.047(6) -0.011(5) -0.071(7)
C66 0.131(8) 0.302(15) 0.085(6) 0.038(8) -0.040(6) -0.038(9)
O1 0.0518(18) 0.0492(19) 0.076(2) 0.0274(16) -0.0243(16) -0.0291(16)
O2 0.068(2) 0.0412(18) 0.065(2) 0.0016(16) -0.0188(17) -0.0211(16)
O3 0.0550(19) 0.053(2) 0.093(3) 0.0358(18) -0.0408(18) -0.0289(17)
O4 0.0318(14) 0.0334(15) 0.0551(18) 0.0114(13) -0.0173(12) -0.0155(12)
O5 0.0310(14) 0.0323(15) 0.0587(18) 0.0099(13) -0.0149(13) -0.0146(12)
O6 0.0305(14) 0.0313(15) 0.0566(18) 0.0079(13) -0.0155(12) -0.0129(12)
O7 0.0319(14) 0.0307(14) 0.0454(16) 0.0024(12) -0.0096(12) -0.0132(12)
O8 0.0403(15) 0.0359(15) 0.0455(17) 0.0051(13) -0.0136(13) -0.0147(13)
O9 0.0332(14) 0.0294(14) 0.0409(15) 0.0071(12) -0.0087(11) -0.0136(12)
O10 0.0391(16) 0.0524(18) 0.0487(18) 0.0142(14) -0.0038(13) -0.0192(14)
O11 0.0367(15) 0.0370(16) 0.0483(17) 0.0117(13) -0.0083(13) -0.0124(13)
O12 0.0379(15) 0.0414(16) 0.0430(16) 0.0107(13) -0.0110(12) -0.0185(13)
O13 0.0380(15) 0.0310(15) 0.0476(17) 0.0098(12) -0.0094(12) -0.0118(12)
O14 0.0444(16) 0.0437(17) 0.0482(17) 0.0143(14) -0.0128(13) -0.0232(14)
O15 0.0425(16) 0.0486(18) 0.0450(17) 0.0033(14) -0.0036(13) -0.0220(14)
O16 0.0402(15) 0.0345(15) 0.0445(16) 0.0076(12) -0.0107(12) -0.0191(13)
O17 0.0458(16) 0.0390(16) 0.0493(17) 0.0079(13) -0.0164(13) -0.0208(14)
O18 0.0483(17) 0.0346(16) 0.0419(16) 0.0028(13) -0.0033(13) -0.0157(14)
O19 0.0401(15) 0.0329(15) 0.0437(16) 0.0084(12) -0.0111(12) -0.0161(13)
O20 0.0542(17) 0.0394(16) 0.0484(17) 0.0135(13) -0.0194(14) -0.0241(14)
O21 0.072(3) 0.124(4) 0.104(3) -0.003(3) -0.050(3) 0.004(3)
O22 0.242(5) 0.134(4) 0.072(3) 0.018(3) -0.050(3) -0.146(4)
O23 0.137(4) 0.129(4) 0.048(2) 0.002(2) -0.016(2) -0.093(3)
Ti1 0.0395(4) 0.0319(4) 0.0595(5) 0.0121(4) -0.0200(4) -0.0162(3)
Ti2 0.0302(4) 0.0299(4) 0.0437(4) 0.0069(3) -0.0109(3) -0.0125(3)
Ti3 0.0311(4) 0.0325(4) 0.0428(4) 0.0098(3) -0.0063(3) -0.0114(3)
Ti4 0.0369(4) 0.0371(4) 0.0387(4) 0.0083(3) -0.0072(3) -0.0180(3)
Ti5 0.0378(4) 0.0312(4) 0.0391(4) 0.0054(3) -0.0094(3) -0.0143(3)
Ti6 0.0630(5) 0.0529(5) 0.0488(5) 0.0089(4) -0.0243(4) -0.0282(4)
C67 0.147(9) 0.268(15) 0.119(8) -0.011(9) -0.034(7) -0.025(10)
C68 0.100(6) 0.155(9) 0.071(5) 0.011(5) -0.026(5) -0.017(6)
C69 0.165(10) 0.141(9) 0.094(7) 0.011(6) -0.014(7) -0.044(8)
C70 0.172(10) 0.130(9) 0.118(8) 0.000(7) 0.010(7) -0.046(8)
C71 0.136(8) 0.126(8) 0.107(7) 0.034(6) -0.032(6) -0.029(7)
C72 0.129(8) 0.119(8) 0.118(7) 0.007(6) -0.033(6) -0.024(7)
C73 0.142(8) 0.144(9) 0.097(6) -0.011(6) -0.027(6) -0.022(7)

loop_
_atom_type_symbol
_atom_type_description
_atom_type_scat_dispersion_real
_atom_type_scat_dispersion_imag
_atom_type_scat_source
C C 0.0033 0.0016 'International Tables Vol C Tables 4.2.6.8 and 6.1.1.4'
H H 0.0000 0.0000 'International Tables Vol C Tables 4.2.6.8 and 6.1.1.4'
O O 0.0106 0.0060 'International Tables Vol C Tables 4.2.6.8 and 6.1.1.4'
Ti Ti 0.2776 0.4457 'International Tables Vol C Tables 4.2.6.8 and 6.1.1.4'

loop_
_geom_angle_atom_site_label_1
_geom_angle_atom_site_label_2
_geom_angle_atom_site_label_3
_geom_angle
_geom_angle_site_symmetry_1
_geom_angle_site_symmetry_3
_geom_angle_publ_flag
O1 C1 C2 108.8(4) . . ?
O1 C1 C3 110.9(5) . . ?
C2 C1 C3 113.8(5) . . ?
O2 C4 C6 109.5(4) . . ?
O2 C4 C5 108.7(4) . . ?
C6 C4 C5 113.0(6) . . ?
O3 C7 C8 111.5(5) . . ?
O3 C7 C9 110.1(6) . . ?
C8 C7 C9 115.3(6) . . ?
O4 C10 C11 125.1(4) . . ?
O4 C10 C15 114.9(3) . . ?
C11 C10 C15 120.0(4) . . ?
C10 C11 C12 118.2(4) . . ?
C13 C12 C11 121.3(4) . . ?
C12 C13 C14 120.4(4) . . ?
C15 C14 C13 118.4(4) . . ?
O5 C15 C14 125.1(4) . . ?
O5 C15 C10 113.3(3) . . ?
C14 C15 C10 121.7(4) . . ?
O6 C16 C17 125.0(4) . . ?
O6 C16 C21 114.0(3) . . ?
C17 C16 C21 121.0(4) . . ?
C16 C17 C18 118.6(4) . . ?
C19 C18 C17 120.1(4) . . ?
C18 C19 C20 121.6(4) . . ?
C21 C20 C19 118.3(4) . . ?
O7 C21 C20 124.7(4) . . ?
O7 C21 C16 114.6(3) . . ?
C20 C21 C16 120.5(4) . . ?
O8 C22 C23 111.4(5) . . ?
O8 C22 C24 108.9(4) . . ?
C23 C22 C24 118.5(5) . . ?
O10 C25 C26 109.6(6) . . ?
O10 C25 C27 112.4(5) . . ?
C26 C25 C27 114.9(6) . . ?
O11 C28 C29 123.7(4) . . ?
O11 C28 C33 116.2(4) . . ?
C29 C28 C33 120.0(4) . . ?
C30 C29 C28 119.4(4) . . ?
C29 C30 C31 120.4(4) . . ?
C30 C31 C32 120.8(4) . . ?
C33 C32 C31 118.5(4) . . ?
C32 C33 O12 125.2(4) . . ?
C32 C33 C28 120.9(4) . . ?
O12 C33 C28 113.9(3) . . ?
C35 C34 O13 124.6(4) . . ?
C35 C34 C39 121.1(4) . . ?
O13 C34 C39 114.2(3) . . ?
C34 C35 C36 118.7(5) . . ?
C37 C36 C35 120.4(5) . . ?
C36 C37 C38 121.3(5) . . ?
C37 C38 C39 118.8(5) . . ?
O14 C39 C38 123.5(4) . . ?
O14 C39 C34 116.8(4) . . ?
C38 C39 C34 119.7(4) . . ?
O15 C40 C42 110.5(4) . . ?
O15 C40 C41 108.3(4) . . ?
C42 C40 C41 114.1(5) . . ?
O16 C43 C44 125.0(4) . . ?
O16 C43 C48 113.7(4) . . ?
C44 C43 C48 121.3(4) . . ?
C43 C44 C45 118.8(4) . . ?
C46 C45 C44 120.6(4) . . ?
C45 C46 C47 120.3(4) . . ?
C48 C47 C46 119.0(4) . . ?
O17 C48 C43 115.1(4) . . ?
O17 C48 C47 125.0(4) . . ?
C43 C48 C47 119.9(4) . . ?
O18 C49 C51 108.1(4) . . ?
O18 C49 C50 108.6(4) . . ?
C51 C49 C50 113.6(5) . . ?
O19 C52 C53 123.6(4) . . ?
O19 C52 C57 114.9(4) . . ?
C53 C52 C57 121.5(4) . . ?
C52 C53 C54 118.1(4) . . ?
C55 C54 C53 120.8(4) . . ?
C54 C55 C56 120.9(5) . . ?
C57 C56 C55 118.5(5) . . ?
O20 C57 C56 125.2(4) . . ?
O20 C57 C52 114.5(4) . . ?
C56 C57 C52 120.3(4) . . ?
C60A C58A C59A 119.8(17) . . ?
C60A C58A O21 115.4(18) . . ?
C59A C58A O21 98.1(19) . . ?
C59B C58B O21 136(2) . . ?
C59B C58B C60B 111(2) . . ?
O21 C58B C60B 103.8(18) . . ?
O22 C61 C63 108.4(8) . . ?
O22 C61 C62 111.3(6) . . ?
C63 C61 C62 116.3(7) . . ?
O23 C64 C65 112.4(7) . . ?
O23 C64 C66 109.2(7) . . ?
C65 C64 C66 111.7(7) . . ?
C1 O1 Ti1 140.2(3) . . ?
C4 O2 Ti1 153.2(3) . . ?
C7 O3 Ti1 166.1(4) . . ?
C10 O4 Ti2 117.4(2) . . ?
C10 O4 Ti1 130.8(2) . . ?
Ti2 O4 Ti1 111.16(11) . . ?
C15 O5 Ti3 133.9(2) . . ?
C15 O5 Ti2 117.3(2) . . ?
Ti3 O5 Ti2 107.50(12) . . ?
C16 O6 Ti1 129.6(2) . . ?
C16 O6 Ti2 115.4(2) . . ?
Ti1 O6 Ti2 113.34(12) . . ?
C21 O7 Ti5 133.4(2) . . ?
C21 O7 Ti2 115.0(2) . . ?
Ti5 O7 Ti2 92.84(10) . . ?
C22 O8 Ti2 144.6(3) . . ?
Ti3 O9 Ti4 93.93(11) . . ?
Ti3 O9 Ti5 130.09(13) . . ?
Ti4 O9 Ti5 106.42(11) . . ?
Ti3 O9 Ti2 106.40(11) . . ?
Ti4 O9 Ti2 131.12(13) . . ?
Ti5 O9 Ti2 93.71(10) . . ?
C25 O10 Ti3 168.0(4) . . ?
C28 O11 Ti3 121.2(2) . . ?
C33 O12 Ti4 130.8(2) . . ?
C33 O12 Ti3 109.8(2) . . ?
Ti4 O12 Ti3 89.94(11) . . ?
C34 O13 Ti3 132.3(2) . . ?
C34 O13 Ti4 109.2(2) . . ?
Ti3 O13 Ti4 89.79(10) . . ?
C39 O14 Ti4 120.9(2) . . ?
C40 O15 Ti4 158.7(3) . . ?
C43 O16 Ti4 127.5(2) . . ?
C43 O16 Ti5 117.0(2) . . ?
Ti4 O16 Ti5 105.96(12) . . ?
C48 O17 Ti5 119.3(2) . . ?
C48 O17 Ti6 129.7(3) . . ?
Ti5 O17 Ti6 107.34(12) . . ?
C49 O18 Ti5 169.2(3) . . ?
C52 O19 Ti5 116.7(2) . . ?
C52 O19 Ti2 130.0(2) . . ?
Ti5 O19 Ti2 92.03(10) . . ?
C57 O20 Ti6 131.8(3) . . ?
C57 O20 Ti5 117.6(2) . . ?
Ti6 O20 Ti5 107.34(12) . . ?
C58B O21 C58A 27.5(11) . . ?
C58B O21 Ti6 164.2(12) . . ?
C58A O21 Ti6 156.2(10) . . ?
C61 O22 Ti6 175.5(6) . . ?
C64 O23 Ti6 144.7(4) . . ?
O3 Ti1 O2 105.65(16) . . ?
O3 Ti1 O1 97.99(14) . . ?
O2 Ti1 O1 107.07(16) . . ?
O3 Ti1 O6 93.11(13) . . ?
O2 Ti1 O6 103.18(13) . . ?
O1 Ti1 O6 143.44(13) . . ?
O3 Ti1 O4 150.90(14) . . ?
O2 Ti1 O4 99.81(13) . . ?
O1 Ti1 O4 87.64(12) . . ?
O6 Ti1 O4 67.18(10) . . ?
O8 Ti2 O4 94.28(12) . . ?
O8 Ti2 O6 92.89(12) . . ?
O4 Ti2 O6 68.28(10) . . ?
O8 Ti2 O9 104.68(11) . . ?
O4 Ti2 O9 141.77(10) . . ?
O6 Ti2 O9 141.22(11) . . ?
O8 Ti2 O5 93.12(12) . . ?
O4 Ti2 O5 74.82(10) . . ?
O6 Ti2 O5 142.94(10) . . ?
O9 Ti2 O5 71.32(10) . . ?
O8 Ti2 O7 94.35(11) . . ?
O4 Ti2 O7 142.47(10) . . ?
O6 Ti2 O7 74.86(10) . . ?
O9 Ti2 O7 69.63(10) . . ?
O5 Ti2 O7 140.87(11) . . ?
O8 Ti2 O19 172.53(12) . . ?
O4 Ti2 O19 93.02(11) . . ?
O6 Ti2 O19 88.33(11) . . ?
O9 Ti2 O19 70.20(10) . . ?
O5 Ti2 O19 90.33(11) . . ?
O7 Ti2 O19 78.84(10) . . ?
O8 Ti2 Ti5 128.70(9) . . ?
O4 Ti2 Ti5 136.49(8) . . ?
O6 Ti2 Ti5 99.25(8) . . ?
O9 Ti2 Ti5 43.13(7) . . ?
O5 Ti2 Ti5 105.18(8) . . ?
O7 Ti2 Ti5 43.42(7) . . ?
O19 Ti2 Ti5 43.86(7) . . ?
O8 Ti2 Ti3 104.41(9) . . ?
O4 Ti2 Ti3 107.10(7) . . ?
O6 Ti2 Ti3 162.50(8) . . ?
O9 Ti2 Ti3 36.37(7) . . ?
O5 Ti2 Ti3 35.27(7) . . ?
O7 Ti2 Ti3 105.92(7) . . ?
O19 Ti2 Ti3 74.88(7) . . ?
Ti5 Ti2 Ti3 72.11(3) . . ?
O10 Ti3 O11 98.64(13) . . ?
O10 Ti3 O13 101.54(13) . . ?
O11 Ti3 O13 98.71(12) . . ?
O10 Ti3 O5 97.00(13) . . ?
O11 Ti3 O5 103.39(12) . . ?
O13 Ti3 O5 148.54(11) . . ?
O10 Ti3 O9 111.27(12) . . ?
O11 Ti3 O9 150.09(11) . . ?
O13 Ti3 O9 75.53(10) . . ?
O5 Ti3 O9 74.13(10) . . ?
O10 Ti3 O12 175.43(12) . . ?
O11 Ti3 O12 77.73(11) . . ?
O13 Ti3 O12 76.46(11) . . ?
O5 Ti3 O12 86.61(11) . . ?
O9 Ti3 O12 72.38(10) . . ?
O10 Ti3 Ti4 138.72(11) . . ?
O11 Ti3 Ti4 111.72(9) . . ?
O13 Ti3 Ti4 48.19(8) . . ?
O5 Ti3 Ti4 102.15(8) . . ?
O9 Ti3 Ti4 43.05(7) . . ?
O12 Ti3 Ti4 42.31(7) . . ?
O10 Ti3 Ti2 103.93(10) . . ?
O11 Ti3 Ti2 136.06(9) . . ?
O13 Ti3 Ti2 112.74(8) . . ?
O5 Ti3 Ti2 37.23(7) . . ?
O9 Ti3 Ti2 37.23(7) . . ?
O12 Ti3 Ti2 80.65(7) . . ?
Ti4 Ti3 Ti2 73.16(3) . . ?
O15 Ti4 O14 100.17(13) . . ?
O15 Ti4 O16 96.60(13) . . ?
O14 Ti4 O16 101.09(12) . . ?
O15 Ti4 O12 100.71(13) . . ?
O14 Ti4 O12 98.39(12) . . ?
O16 Ti4 O12 151.13(11) . . ?
O15 Ti4 O9 111.04(12) . . ?
O14 Ti4 O9 148.79(12) . . ?
O16 Ti4 O9 75.60(11) . . ?
O12 Ti4 O9 76.68(11) . . ?
O15 Ti4 O13 175.85(13) . . ?
O14 Ti4 O13 78.16(11) . . ?
O16 Ti4 O13 87.47(11) . . ?
O12 Ti4 O13 75.89(11) . . ?
O9 Ti4 O13 70.73(10) . . ?
O15 Ti4 Ti3 136.82(10) . . ?
O14 Ti4 Ti3 111.66(9) . . ?
O16 Ti4 Ti3 104.70(8) . . ?
O12 Ti4 Ti3 47.75(8) . . ?
O9 Ti4 Ti3 43.02(7) . . ?
O13 Ti4 Ti3 42.03(7) . . ?
O15 Ti4 Ti5 106.01(10) . . ?
O14 Ti4 Ti5 133.08(9) . . ?
O16 Ti4 Ti5 38.46(7) . . ?
O12 Ti4 Ti5 113.71(8) . . ?
O9 Ti4 Ti5 37.20(7) . . ?
O13 Ti4 Ti5 77.71(7) . . ?
Ti3 Ti4 Ti5 72.76(3) . . ?
O18 Ti5 O17 101.13(13) . . ?
O18 Ti5 O20 93.67(13) . . ?
O17 Ti5 O20 68.09(11) . . ?
O18 Ti5 O9 98.64(12) . . ?
O17 Ti5 O9 140.21(11) . . ?
O20 Ti5 O9 144.25(11) . . ?
O18 Ti5 O7 168.44(13) . . ?
O17 Ti5 O7 89.15(10) . . ?
O20 Ti5 O7 95.10(11) . . ?
O9 Ti5 O7 69.89(10) . . ?
O18 Ti5 O19 95.70(12) . . ?
O17 Ti5 O19 140.17(11) . . ?
O20 Ti5 O19 75.07(11) . . ?
O9 Ti5 O19 70.41(10) . . ?
O7 Ti5 O19 79.34(10) . . ?
O18 Ti5 O16 89.67(12) . . ?
O17 Ti5 O16 74.03(11) . . ?
O20 Ti5 O16 141.91(11) . . ?
O9 Ti5 O16 71.91(10) . . ?
O7 Ti5 O16 88.07(10) . . ?
O19 Ti5 O16 142.31(11) . . ?
O18 Ti5 Ti2 126.44(10) . . ?
O17 Ti5 Ti2 132.41(8) . . ?
O20 Ti5 Ti2 103.64(8) . . ?
O9 Ti5 Ti2 43.16(7) . . ?
O7 Ti5 Ti2 43.74(7) . . ?
O19 Ti5 Ti2 44.11(7) . . ?
O16 Ti5 Ti2 104.63(8) . . ?
O18 Ti5 Ti4 96.55(10) . . ?
O17 Ti5 Ti4 106.82(8) . . ?
O20 Ti5 Ti4 169.35(9) . . ?
O9 Ti5 Ti4 36.38(7) . . ?
O7 Ti5 Ti4 75.18(8) . . ?
O19 Ti5 Ti4 106.76(8) . . ?
O16 Ti5 Ti4 35.58(7) . . ?
Ti2 Ti5 Ti4 72.50(3) . . ?
O18 Ti5 Ti6 85.18(10) . . ?
O17 Ti5 Ti6 36.54(8) . . ?
O20 Ti5 Ti6 36.32(8) . . ?
O9 Ti5 Ti6 175.83(7) . . ?
O7 Ti5 Ti6 106.33(8) . . ?
O19 Ti5 Ti6 111.02(8) . . ?
O16 Ti5 Ti6 106.59(8) . . ?
Ti2 Ti5 Ti6 135.14(3) . . ?
Ti4 Ti5 Ti6 141.82(3) . . ?
O21 Ti6 O22 105.7(3) . . ?
O21 Ti6 O23 107.9(2) . . ?
O22 Ti6 O23 97.5(2) . . ?
O21 Ti6 O20 101.95(19) . . ?
O22 Ti6 O20 148.5(2) . . ?
O23 Ti6 O20 88.15(15) . . ?
O21 Ti6 O17 107.51(18) . . ?
O22 Ti6 O17 89.40(16) . . ?
O23 Ti6 O17 140.48(18) . . ?
O20 Ti6 O17 67.75(11) . . ?
O21 Ti6 Ti5 121.49(15) . . ?
O22 Ti6 Ti5 113.63(18) . . ?
O23 Ti6 Ti5 107.92(15) . . ?
O20 Ti6 Ti5 36.35(8) . . ?
O17 Ti6 Ti5 36.13(8) . . ?
C73 C68 C69 117.2(10) . . ?
C73 C68 C67 121.3(12) . . ?
C69 C68 C67 121.4(11) . . ?
C70 C69 C68 120.5(11) . . ?
C69 C70 C71 120.5(12) . . ?
C70 C71 C72 119.7(10) . . ?
C73 C72 C71 119.6(10) . . ?
C72 C73 C68 122.3(11) . . ?

loop_
_geom_bond_atom_site_label_1
_geom_bond_atom_site_label_2
_geom_bond_distance
_geom_bond_site_symmetry_2
_geom_bond_publ_flag
C1 O1 1.419(5) . ?
C1 C2 1.492(7) . ?
C1 C3 1.500(8) . ?
C4 O2 1.427(5) . ?
C4 C6 1.478(7) . ?
C4 C5 1.502(8) . ?
C7 O3 1.414(6) . ?
C7 C8 1.454(8) . ?
C7 C9 1.468(9) . ?
C10 O4 1.371(4) . ?
C10 C11 1.380(6) . ?
C10 C15 1.398(5) . ?
C11 C12 1.393(6) . ?
C12 C13 1.383(7) . ?
C13 C14 1.384(6) . ?
C14 C15 1.370(5) . ?
C15 O5 1.367(5) . ?
C16 O6 1.367(4) . ?
C16 C17 1.373(5) . ?
C16 C21 1.405(5) . ?
C17 C18 1.394(6) . ?
C18 C19 1.378(6) . ?
C19 C20 1.393(6) . ?
C20 C21 1.368(5) . ?
C21 O7 1.360(4) . ?
C22 O8 1.435(6) . ?
C22 C23 1.447(8) . ?
C22 C24 1.512(7) . ?
C25 O10 1.413(6) . ?
C25 C26 1.455(9) . ?
C25 C27 1.464(8) . ?
C28 O11 1.360(5) . ?
C28 C29 1.383(6) . ?
C28 C33 1.401(5) . ?
C29 C30 1.382(6) . ?
C30 C31 1.385(6) . ?
C31 C32 1.398(6) . ?
C32 C33 1.377(6) . ?
C33 O12 1.377(5) . ?
C34 C35 1.365(6) . ?
C34 O13 1.382(5) . ?
C34 C39 1.403(6) . ?
C35 C36 1.398(6) . ?
C36 C37 1.373(7) . ?
C37 C38 1.381(7) . ?
C38 C39 1.387(6) . ?
C39 O14 1.358(5) . ?
C40 O15 1.420(5) . ?
C40 C42 1.497(7) . ?
C40 C41 1.513(8) . ?
C43 O16 1.373(5) . ?
C43 C44 1.377(6) . ?
C43 C48 1.387(6) . ?
C44 C45 1.392(6) . ?
C45 C46 1.380(7) . ?
C46 C47 1.397(6) . ?
C47 C48 1.388(6) . ?
C48 O17 1.363(5) . ?
C49 O18 1.412(5) . ?
C49 C51 1.493(7) . ?
C49 C50 1.511(7) . ?
C52 O19 1.367(5) . ?
C52 C53 1.378(6) . ?
C52 C57 1.389(6) . ?
C53 C54 1.406(6) . ?
C54 C55 1.366(7) . ?
C55 C56 1.401(7) . ?
C56 C57 1.385(6) . ?
C57 O20 1.376(5) . ?
C58A C60A 1.37(3) . ?
C58A C59A 1.40(3) . ?
C58A O21 1.47(2) . ?
C58B C59B 1.27(3) . ?
C58B O21 1.36(2) . ?
C58B C60B 1.66(3) . ?
C61 O22 1.418(7) . ?
C61 C63 1.454(10) . ?
C61 C62 1.470(10) . ?
C64 O23 1.410(7) . ?
C64 C65 1.433(9) . ?
C64 C66 1.511(10) . ?
O1 Ti1 1.799(3) . ?
O2 Ti1 1.765(3) . ?
O3 Ti1 1.762(3) . ?
O4 Ti2 2.052(3) . ?
O4 Ti1 2.122(3) . ?
O5 Ti3 1.990(3) . ?
O5 Ti2 2.085(3) . ?
O6 Ti1 2.055(3) . ?
O6 Ti2 2.067(3) . ?
O7 Ti5 2.081(3) . ?
O7 Ti2 2.094(3) . ?
O8 Ti2 1.752(3) . ?
O9 Ti3 2.032(3) . ?
O9 Ti4 2.033(3) . ?
O9 Ti5 2.072(3) . ?
O9 Ti2 2.073(3) . ?
O10 Ti3 1.749(3) . ?
O11 Ti3 1.860(3) . ?
O12 Ti4 2.000(3) . ?
O12 Ti3 2.199(3) . ?
O13 Ti3 1.989(3) . ?
O13 Ti4 2.214(3) . ?
O14 Ti4 1.864(3) . ?
O15 Ti4 1.739(3) . ?
O16 Ti4 1.990(3) . ?
O16 Ti5 2.127(3) . ?
O17 Ti5 2.055(3) . ?
O17 Ti6 2.075(3) . ?
O18 Ti5 1.750(3) . ?
O19 Ti5 2.097(3) . ?
O19 Ti2 2.107(3) . ?
O20 Ti6 2.064(3) . ?
O20 Ti5 2.065(3) . ?
O21 Ti6 1.717(4) . ?
O22 Ti6 1.745(4) . ?
O23 Ti6 1.774(4) . ?
Ti2 Ti5 3.0248(11) . ?
Ti2 Ti3 3.2873(11) . ?
Ti3 Ti4 2.9712(10) . ?
Ti4 Ti5 3.2877(12) . ?
Ti5 Ti6 3.3266(12) . ?
C67 C68 1.471(12) . ?
C68 C73 1.380(12) . ?
C68 C69 1.410(13) . ?
C69 C70 1.348(12) . ?
C70 C71 1.367(12) . ?
C71 C72 1.389(12) . ?
C72 C73 1.335(11) . ?
